data_1513801
loop_
_publ_author_name
'Xu, Renbo'
'Xia, Rui'
'Luo, Ming'
'Xu, Xiaoyong'
'Cheng, Jiagao'
'Shao, Xusheng'
'Li, Zhong'

_publ_section_title
;
 Design, Synthesis, Crystal Structures, and Insecticidal Activities of
 Eight-Membered Azabridge Neonicotinoid Analogues.
;
_journal_issue 2
_journal_name_full 'Journal of agricultural and food chemistry'
_journal_page_first 381
_journal_paper_doi 10.1021/jf4046683
_journal_volume 62
_journal_year 2014
_chemical_absolute_configuration ad
_chemical_formula_sum 'C21 H22 Cl N5 O2'
_chemical_formula_weight 411.89
_chemical_name_systematic
; 
 ? 
;
_space_group_IT_number 19
_symmetry_cell_setting orthorhombic
_symmetry_space_group_name_Hall 'P 2ac 2ab'
_symmetry_space_group_name_H-M 'P 21 21 21'
_atom_sites_solution_hydrogens geom
_atom_sites_solution_primary direct
_atom_sites_solution_secondary difmap
_audit_creation_method SHELXL-97
_cell_angle_alpha 90.00
_cell_angle_beta 90.00
_cell_angle_gamma 90.00
_cell_formula_units_Z 4
_cell_length_a 9.6767(7)
_cell_length_b 13.3568(10)
_cell_length_c 14.8222(11)
_cell_measurement_reflns_used 4618
_cell_measurement_temperature 293(2)
_cell_measurement_theta_max 48.905
_cell_measurement_theta_min 5.027
_cell_volume 1915.8(2)
_computing_cell_refinement 'Bruker SMART'
_computing_data_collection 'Bruker SMART'
_computing_data_reduction 'Bruker SHELXTL'
_computing_molecular_graphics 'Bruker SHELXTL'
_computing_publication_material 'Bruker SHELXTL'
_computing_structure_refinement 'SHELXL-97 (Sheldrick, 1997)'
_computing_structure_solution 'SHELXS-97 (Sheldrick, 1990)'
_diffrn_ambient_temperature 293(2)
_diffrn_measured_fraction_theta_full 1.000
_diffrn_measured_fraction_theta_max 1.000
_diffrn_measurement_device_type 'CCD area detector'
_diffrn_measurement_method 'phi and omega scans'
_diffrn_radiation_monochromator graphite
_diffrn_radiation_source 'fine-focus sealed tube'
_diffrn_radiation_type MoK\a
_diffrn_radiation_wavelength 0.71073
_diffrn_reflns_av_R_equivalents 0.0277
_diffrn_reflns_av_sigmaI/netI 0.0289
_diffrn_reflns_limit_h_max 11
_diffrn_reflns_limit_h_min -11
_diffrn_reflns_limit_k_max 12
_diffrn_reflns_limit_k_min -16
_diffrn_reflns_limit_l_max 17
_diffrn_reflns_limit_l_min -18
_diffrn_reflns_number 11673
_diffrn_reflns_theta_full 25.99
_diffrn_reflns_theta_max 25.99
_diffrn_reflns_theta_min 2.05
_exptl_absorpt_coefficient_mu 0.229
_exptl_absorpt_correction_T_max 1.00000
_exptl_absorpt_correction_T_min 0.45678
_exptl_absorpt_correction_type empirical
_exptl_absorpt_process_details sadabs
_exptl_crystal_colour green
_exptl_crystal_density_diffrn 1.428
_exptl_crystal_density_method 'not measured'
_exptl_crystal_description prismatic
_exptl_crystal_F_000 864
_exptl_crystal_size_max 0.234
_exptl_crystal_size_mid 0.176
_exptl_crystal_size_min 0.133
_refine_diff_density_max 0.178
_refine_diff_density_min -0.156
_refine_diff_density_rms 0.033
_refine_ls_abs_structure_details 'Flack H D (1983), Acta Cryst. A39, 876-881'
_refine_ls_abs_structure_Flack 0.03(6)
_refine_ls_extinction_coef 0.0054(12)
_refine_ls_extinction_expression Fc^*^=kFc[1+0.001xFc^2^\l^3^/sin(2\q)]^-1/4^
_refine_ls_extinction_method SHELXL
_refine_ls_goodness_of_fit_ref 1.035
_refine_ls_hydrogen_treatment constr
_refine_ls_matrix_type full
_refine_ls_number_parameters 263
_refine_ls_number_reflns 3763
_refine_ls_number_restraints 0
_refine_ls_restrained_S_all 1.035
_refine_ls_R_factor_all 0.0367
_refine_ls_R_factor_gt 0.0331
_refine_ls_shift/su_max 0.001
_refine_ls_shift/su_mean 0.000
_refine_ls_structure_factor_coef Fsqd
_refine_ls_weighting_details 'calc w=1/[\s^2^(Fo^2^)+(0.0502P)^2^+0.1568P] where P=(Fo^2^+2Fc^2^)/3'
_refine_ls_weighting_scheme calc
_refine_ls_wR_factor_gt 0.0844
_refine_ls_wR_factor_ref 0.0870
_reflns_number_gt 3444
_reflns_number_total 3763
_reflns_threshold_expression >2sigma(I)
_cod_data_source_file jf4046683_si_001.cif
_cod_data_source_block cd213239
_cod_depositor_comments
;
The following automatic conversions were performed:

'_symmetry_cell_setting' value 'Orthorhombic' changed to
'orthorhombic' according to
/usr/data/users/saulius/crontab/automatic-downloads/current/ACS/lib/dictionaries/cif_core.dic
dictionary named 'cif_core.dic' version 2.4.2 from 2011-04-26.

Automatic conversion script
Id: cif_fix_values 2281 2013-09-26 08:29:07Z andrius 
;
_cod_original_sg_symbol_H-M P2(1)2(1)2(1)
_cod_database_code 1513801

loop_
_symmetry_equiv_pos_as_xyz
'x, y, z'
'-x+1/2, -y, z+1/2'
'-x, y+1/2, -z+1/2'
'x+1/2, -y+1/2, -z'

loop_
_atom_site_label
_atom_site_type_symbol
_atom_site_fract_x
_atom_site_fract_y
_atom_site_fract_z
_atom_site_U_iso_or_equiv
_atom_site_adp_type
_atom_site_occupancy
_atom_site_symmetry_multiplicity
_atom_site_calc_flag
_atom_site_refinement_flags
Cl1 Cl 1.49804(6) 0.64403(4) 1.02129(4) 0.05900(16) Uani 1 1 d .
N1 N 0.79641(15) 0.46770(11) 0.80797(10) 0.0398(3) Uani 1 1 d .
N2 N 0.81510(15) 0.44374(10) 0.96715(10) 0.0377(3) Uani 1 1 d .
N3 N 0.95870(15) 0.34078(11) 1.03682(9) 0.0396(3) Uani 1 1 d .
N4 N 1.3785(2) 0.47857(13) 0.97071(13) 0.0595(5) Uani 1 1 d .
N5 N 1.05227(15) 0.28548(11) 0.84478(10) 0.0395(3) Uani 1 1 d .
O1 O 1.05339(15) 0.20782(9) 0.89217(9) 0.0525(3) Uani 1 1 d .
O2 O 1.11543(15) 0.28673(11) 0.77042(9) 0.0525(4) Uani 1 1 d .
C1 C 0.76808(19) 0.51219(13) 0.89528(13) 0.0409(4) Uani 1 1 d .
H1A H 0.6682 0.5222 0.9013 0.049 Uiso 1 1 calc R
C2 C 0.8400(2) 0.61333(14) 0.90327(16) 0.0540(5) Uani 1 1 d .
H2A H 0.8048 0.6584 0.8574 0.065 Uiso 1 1 calc R
H2B H 0.8205 0.6424 0.9619 0.065 Uiso 1 1 calc R
C3 C 0.9954(2) 0.60112(14) 0.89180(15) 0.0541(5) Uani 1 1 d .
H3A H 1.0387 0.6665 0.8888 0.065 Uiso 1 1 calc R
H3B H 1.0331 0.5658 0.9434 0.065 Uiso 1 1 calc R
C4 C 1.0265(2) 0.54314(14) 0.80640(14) 0.0483(4) Uani 1 1 d .
H4A H 1.1245 0.5281 0.8044 0.058 Uiso 1 1 calc R
H4B H 1.0048 0.5846 0.7546 0.058 Uiso 1 1 calc R
C5 C 0.94513(17) 0.44575(13) 0.79998(12) 0.0377(4) Uani 1 1 d .
H5 H 0.9619 0.4163 0.7404 0.045 Uiso 1 1 calc R
C6 C 0.98180(16) 0.36881(12) 0.87086(11) 0.0339(3) Uani 1 1 d .
C7 C 0.92217(16) 0.38033(12) 0.95693(11) 0.0332(4) Uani 1 1 d .
C8 C 0.7858(2) 0.46148(15) 1.06239(12) 0.0485(5) Uani 1 1 d .
H8A H 0.6879 0.4547 1.0751 0.058 Uiso 1 1 calc R
H8B H 0.8164 0.5275 1.0810 0.058 Uiso 1 1 calc R
C9 C 0.86804(19) 0.38075(15) 1.10815(13) 0.0448(4) Uani 1 1 d .
H9A H 0.9221 0.4081 1.1574 0.054 Uiso 1 1 calc R
H9B H 0.8078 0.3289 1.1316 0.054 Uiso 1 1 calc R
C10 C 0.70293(19) 0.39515(13) 0.77475(11) 0.0391(4) Uani 1 1 d .
C11 C 0.56068(19) 0.40893(16) 0.78559(13) 0.0472(5) Uani 1 1 d .
H11 H 0.5284 0.4638 0.8180 0.057 Uiso 1 1 calc R
C12 C 0.4677(2) 0.34232(19) 0.74886(14) 0.0575(6) Uani 1 1 d .
H12 H 0.3736 0.3522 0.7580 0.069 Uiso 1 1 calc R
C13 C 0.5111(2) 0.26172(19) 0.69914(15) 0.0630(6) Uani 1 1 d .
H13 H 0.4476 0.2179 0.6735 0.076 Uiso 1 1 calc R
C14 C 0.6513(2) 0.24715(18) 0.68803(15) 0.0592(6) Uani 1 1 d .
H14 H 0.6824 0.1930 0.6542 0.071 Uiso 1 1 calc R
C15 C 0.7458(2) 0.31174(16) 0.72630(13) 0.0474(5) Uani 1 1 d .
H15 H 0.8398 0.2992 0.7196 0.057 Uiso 1 1 calc R
C16 C 1.0995(2) 0.30853(15) 1.05950(13) 0.0451(4) Uani 1 1 d .
H16A H 1.1274 0.2556 1.0186 0.054 Uiso 1 1 calc R
H16B H 1.1002 0.2815 1.1202 0.054 Uiso 1 1 calc R
C17 C 1.20143(19) 0.39278(14) 1.05371(12) 0.0411(4) Uani 1 1 d .
C18 C 1.2113(2) 0.46492(19) 1.11944(15) 0.0623(6) Uani 1 1 d .
H18 H 1.1567 0.4602 1.1709 0.075 Uiso 1 1 calc R
C19 C 1.3005(2) 0.54374(18) 1.10992(15) 0.0604(6) Uani 1 1 d .
H19 H 1.3059 0.5939 1.1533 0.072 Uiso 1 1 calc R
C20 C 1.38079(18) 0.54613(14) 1.03482(12) 0.0425(4) Uani 1 1 d .
C21 C 1.2903(2) 0.40312(16) 0.98181(15) 0.0562(5) Uani 1 1 d .
H21 H 1.2887 0.3536 0.9377 0.067 Uiso 1 1 calc R

loop_
_atom_site_aniso_label
_atom_site_aniso_U_11
_atom_site_aniso_U_22
_atom_site_aniso_U_33
_atom_site_aniso_U_23
_atom_site_aniso_U_13
_atom_site_aniso_U_12
Cl1 0.0595(3) 0.0506(3) 0.0670(3) -0.0060(2) 0.0073(3) -0.0055(3)
N1 0.0363(8) 0.0434(8) 0.0397(8) 0.0046(7) 0.0044(6) 0.0042(7)
N2 0.0397(7) 0.0372(7) 0.0361(7) -0.0013(6) 0.0063(6) 0.0043(6)
N3 0.0407(7) 0.0427(8) 0.0355(7) 0.0034(6) 0.0016(6) 0.0007(6)
N4 0.0670(11) 0.0554(10) 0.0561(10) -0.0134(9) 0.0215(9) -0.0078(9)
N5 0.0367(8) 0.0384(8) 0.0434(8) -0.0031(6) 0.0024(6) 0.0013(6)
O1 0.0664(9) 0.0349(7) 0.0563(8) 0.0021(6) 0.0045(7) 0.0120(6)
O2 0.0512(8) 0.0586(8) 0.0476(7) -0.0051(6) 0.0156(6) 0.0105(7)
C1 0.0406(9) 0.0367(9) 0.0455(10) 0.0006(7) 0.0049(8) 0.0077(8)
C2 0.0649(13) 0.0352(10) 0.0620(13) 0.0014(9) 0.0114(10) 0.0079(9)
C3 0.0573(11) 0.0348(9) 0.0702(13) -0.0015(9) 0.0099(11) -0.0073(9)
C4 0.0444(10) 0.0415(9) 0.0591(11) 0.0086(9) 0.0124(9) -0.0014(8)
C5 0.0350(9) 0.0393(9) 0.0387(9) 0.0034(7) 0.0062(7) 0.0035(8)
C6 0.0315(8) 0.0330(8) 0.0372(8) 0.0003(6) 0.0023(7) 0.0002(7)
C7 0.0313(8) 0.0294(8) 0.0389(9) 0.0001(6) -0.0007(6) -0.0029(6)
C8 0.0567(12) 0.0452(10) 0.0436(10) -0.0039(8) 0.0120(9) 0.0035(9)
C9 0.0430(9) 0.0558(11) 0.0356(9) -0.0004(8) 0.0040(8) -0.0050(9)
C10 0.0380(9) 0.0482(10) 0.0310(8) 0.0117(7) -0.0010(7) 0.0028(8)
C11 0.0405(10) 0.0591(12) 0.0419(10) 0.0098(8) -0.0005(8) 0.0094(9)
C12 0.0360(10) 0.0869(16) 0.0494(11) 0.0148(11) -0.0039(9) -0.0012(11)
C13 0.0520(12) 0.0886(16) 0.0484(11) -0.0027(11) -0.0114(11) -0.0150(12)
C14 0.0549(13) 0.0764(15) 0.0461(12) -0.0141(10) -0.0037(10) -0.0030(11)
C15 0.0396(10) 0.0631(12) 0.0397(10) -0.0035(9) 0.0001(8) 0.0018(9)
C16 0.0453(10) 0.0468(10) 0.0433(10) 0.0065(8) -0.0025(8) 0.0049(8)
C17 0.0381(9) 0.0491(10) 0.0361(9) 0.0011(7) -0.0047(7) 0.0062(8)
C18 0.0509(12) 0.0924(17) 0.0434(11) -0.0216(11) 0.0091(9) -0.0171(12)
C19 0.0480(11) 0.0791(15) 0.0542(12) -0.0312(11) 0.0037(10) -0.0129(11)
C20 0.0389(9) 0.0469(10) 0.0417(9) -0.0047(8) -0.0028(8) 0.0066(8)
C21 0.0645(12) 0.0491(11) 0.0549(12) -0.0155(9) 0.0170(11) -0.0026(10)

loop_
_atom_type_symbol
_atom_type_description
_atom_type_scat_dispersion_real
_atom_type_scat_dispersion_imag
_atom_type_scat_source
C C 0.0033 0.0016 'International Tables Vol C Tables 4.2.6.8 and 6.1.1.4'
H H 0.0000 0.0000 'International Tables Vol C Tables 4.2.6.8 and 6.1.1.4'
N N 0.0061 0.0033 'International Tables Vol C Tables 4.2.6.8 and 6.1.1.4'
O O 0.0106 0.0060 'International Tables Vol C Tables 4.2.6.8 and 6.1.1.4'
Cl Cl 0.1484 0.1585 'International Tables Vol C Tables 4.2.6.8 and 6.1.1.4'

loop_
_geom_angle_atom_site_label_1
_geom_angle_atom_site_label_2
_geom_angle_atom_site_label_3
_geom_angle
C10 N1 C1 118.07(14)
C10 N1 C5 117.42(15)
C1 N1 C5 109.75(14)
C7 N2 C8 111.13(15)
C7 N2 C1 123.06(14)
C8 N2 C1 122.54(14)
C7 N3 C16 124.15(15)
C7 N3 C9 109.45(14)
C16 N3 C9 119.63(14)
C20 N4 C21 116.28(18)
O1 N5 O2 119.81(14)
O1 N5 C6 121.47(15)
O2 N5 C6 118.71(15)
N1 C1 N2 109.40(13)
N1 C1 C2 110.25(15)
N2 C1 C2 110.61(16)
N1 C1 H1A 108.8
N2 C1 H1A 108.8
C2 C1 H1A 108.8
C3 C2 C1 110.34(15)
C3 C2 H2A 109.6
C1 C2 H2A 109.6
C3 C2 H2B 109.6
C1 C2 H2B 109.6
H2A C2 H2B 108.1
C4 C3 C2 110.18(19)
C4 C3 H3A 109.6
C2 C3 H3A 109.6
C4 C3 H3B 109.6
C2 C3 H3B 109.6
H3A C3 H3B 108.1
C3 C4 C5 112.70(15)
C3 C4 H4A 109.1
C5 C4 H4A 109.1
C3 C4 H4B 109.1
C5 C4 H4B 109.1
H4A C4 H4B 107.8
N1 C5 C6 107.98(14)
N1 C5 C4 109.26(15)
C6 C5 C4 114.56(15)
N1 C5 H5 108.3
C6 C5 H5 108.3
C4 C5 H5 108.3
N5 C6 C7 123.49(15)
N5 C6 C5 118.42(15)
C7 C6 C5 117.32(14)
N3 C7 N2 110.51(14)
N3 C7 C6 130.34(15)
N2 C7 C6 119.06(15)
N2 C8 C9 102.55(15)
N2 C8 H8A 111.3
C9 C8 H8A 111.3
N2 C8 H8B 111.3
C9 C8 H8B 111.3
H8A C8 H8B 109.2
N3 C9 C8 104.57(15)
N3 C9 H9A 110.8
C8 C9 H9A 110.8
N3 C9 H9B 110.8
C8 C9 H9B 110.8
H9A C9 H9B 108.9
C15 C10 C11 117.33(18)
C15 C10 N1 122.60(16)
C11 C10 N1 119.97(17)
C12 C11 C10 120.86(19)
C12 C11 H11 119.6
C10 C11 H11 119.6
C13 C12 C11 121.28(18)
C13 C12 H12 119.4
C11 C12 H12 119.4
C12 C13 C14 118.5(2)
C12 C13 H13 120.8
C14 C13 H13 120.8
C15 C14 C13 121.0(2)
C15 C14 H14 119.5
C13 C14 H14 119.5
C14 C15 C10 121.09(18)
C14 C15 H15 119.5
C10 C15 H15 119.5
N3 C16 C17 112.17(15)
N3 C16 H16A 109.2
C17 C16 H16A 109.2
N3 C16 H16B 109.2
C17 C16 H16B 109.2
H16A C16 H16B 107.9
C18 C17 C21 115.81(19)
C18 C17 C16 122.12(18)
C21 C17 C16 122.07(17)
C19 C18 C17 120.68(19)
C19 C18 H18 119.7
C17 C18 H18 119.7
C20 C19 C18 117.61(18)
C20 C19 H19 121.2
C18 C19 H19 121.2
N4 C20 C19 124.64(19)
N4 C20 Cl1 116.37(14)
C19 C20 Cl1 118.98(15)
N4 C21 C17 124.92(19)
N4 C21 H21 117.5
C17 C21 H21 117.5

loop_
_geom_bond_atom_site_label_1
_geom_bond_atom_site_label_2
_geom_bond_distance
Cl1 C20 1.743(2)
N1 C10 1.414(2)
N1 C1 1.450(2)
N1 C5 1.473(2)
N2 C7 1.347(2)
N2 C8 1.459(2)
N2 C1 1.476(2)
N3 C7 1.344(2)
N3 C16 1.468(2)
N3 C9 1.474(2)
N4 C20 1.311(2)
N4 C21 1.331(3)
N5 O1 1.253(2)
N5 O2 1.2605(19)
N5 C6 1.361(2)
C1 C2 1.524(3)
C1 H1A 0.9800
C2 C3 1.521(3)
C2 H2A 0.9700
C2 H2B 0.9700
C3 C4 1.514(3)
C3 H3A 0.9700
C3 H3B 0.9700
C4 C5 1.524(3)
C4 H4A 0.9700
C4 H4B 0.9700
C5 C6 1.512(2)
C5 H5 0.9800
C6 C7 1.408(2)
C8 C9 1.502(3)
C8 H8A 0.9700
C8 H8B 0.9700
C9 H9A 0.9700
C9 H9B 0.9700
C10 C15 1.389(3)
C10 C11 1.398(3)
C11 C12 1.378(3)
C11 H11 0.9300
C12 C13 1.371(3)
C12 H12 0.9300
C13 C14 1.380(3)
C13 H13 0.9300
C14 C15 1.379(3)
C14 H14 0.9300
C15 H15 0.9300
C16 C17 1.499(3)
C16 H16A 0.9700
C16 H16B 0.9700
C17 C18 1.374(3)
C17 C21 1.376(3)
C18 C19 1.369(3)
C18 H18 0.9300
C19 C20 1.358(3)
C19 H19 0.9300
C21 H21 0.9300

loop_
_geom_torsion_atom_site_label_1
_geom_torsion_atom_site_label_2
_geom_torsion_atom_site_label_3
_geom_torsion_atom_site_label_4
_geom_torsion
C10 N1 C1 N2 80.86(18)
C5 N1 C1 N2 -57.38(18)
C10 N1 C1 C2 -157.29(15)
C5 N1 C1 C2 64.47(18)
C7 N2 C1 N1 30.0(2)
C8 N2 C1 N1 -172.27(16)
C7 N2 C1 C2 -91.65(19)
C8 N2 C1 C2 66.1(2)
N1 C1 C2 C3 -59.2(2)
N2 C1 C2 C3 62.0(2)
C1 C2 C3 C4 51.6(2)
C2 C3 C4 C5 -51.0(2)
C10 N1 C5 C6 -75.19(18)
C1 N1 C5 C6 63.35(17)
C10 N1 C5 C4 159.61(14)
C1 N1 C5 C4 -61.84(18)
C3 C4 C5 N1 55.7(2)
C3 C4 C5 C6 -65.6(2)
O1 N5 C6 C7 9.4(3)
O2 N5 C6 C7 -171.87(15)
O1 N5 C6 C5 -160.24(16)
O2 N5 C6 C5 18.5(2)
N1 C5 C6 N5 129.13(16)
C4 C5 C6 N5 -108.89(17)
N1 C5 C6 C7 -41.2(2)
C4 C5 C6 C7 80.83(19)
C16 N3 C7 N2 -150.71(16)
C9 N3 C7 N2 0.11(19)
C16 N3 C7 C6 25.8(3)
C9 N3 C7 C6 176.59(16)
C8 N2 C7 N3 8.63(19)
C1 N2 C7 N3 168.62(15)
C8 N2 C7 C6 -168.30(16)
C1 N2 C7 C6 -8.3(2)
N5 C6 C7 N3 28.2(3)
C5 C6 C7 N3 -162.01(16)
N5 C6 C7 N2 -155.53(15)
C5 C6 C7 N2 14.2(2)
C7 N2 C8 C9 -13.15(19)
C1 N2 C8 C9 -173.26(15)
C7 N3 C9 C8 -8.2(2)
C16 N3 C9 C8 144.10(16)
N2 C8 C9 N3 12.30(19)
C1 N1 C10 C15 -142.92(17)
C5 N1 C10 C15 -7.8(2)
C1 N1 C10 C11 40.9(2)
C5 N1 C10 C11 175.97(15)
C15 C10 C11 C12 -0.4(3)
N1 C10 C11 C12 175.95(17)
C10 C11 C12 C13 -1.3(3)
C11 C12 C13 C14 1.4(3)
C12 C13 C14 C15 0.3(4)
C13 C14 C15 C10 -2.1(3)
C11 C10 C15 C14 2.1(3)
N1 C10 C15 C14 -174.19(18)
C7 N3 C16 C17 59.9(2)
C9 N3 C16 C17 -88.17(19)
N3 C16 C17 C18 76.8(2)
N3 C16 C17 C21 -102.7(2)
C21 C17 C18 C19 2.9(3)
C16 C17 C18 C19 -176.6(2)
C17 C18 C19 C20 -1.8(3)
C21 N4 C20 C19 -0.1(3)
C21 N4 C20 Cl1 179.05(17)
C18 C19 C20 N4 0.3(3)
C18 C19 C20 Cl1 -178.80(17)
C20 N4 C21 C17 1.4(3)
C18 C17 C21 N4 -2.8(3)
C16 C17 C21 N4 176.7(2)
